data_4103269
loop_
_publ_author_name
'Revital Kaminker'
'Leila Motiei'
'Antonino Gulino'
'Ignazio Fragal\`a'
'Linda J. W. Shimon'
'Guennadi Evmenenko'
'Pulak Dutta'
'Mark A. Iron'
'Milko E. van der Boom'

_publ_section_title
;
 Stepwise Assembly of Coordination-Based Metal-Organic Networks
;
_journal_name_full 'Journal of the American Chemical Society'
_journal_page_first 14554
_journal_page_last 14561
_journal_paper_doi 10.1021/ja105518n
_journal_volume 132
_journal_year 2010
_chemical_formula_moiety 'C58 H46 C12 N2 Pd, 0.25(C12 H12)'
_chemical_formula_sum 'C61 H49 Cl2 N2 Pd'
_chemical_formula_weight 987.34
_chemical_name_systematic
; 
 ? 
;
_space_group_IT_number 13
_symmetry_cell_setting monoclinic
_symmetry_space_group_name_Hall '-P 2yc'
_symmetry_space_group_name_H-M 'P 1 2/c 1'
_atom_sites_solution_hydrogens geom
_atom_sites_solution_primary direct
_atom_sites_solution_secondary difmap
_audit_creation_method SHELXL-97
_cell_angle_alpha 90.00
_cell_angle_beta 124.977(4)
_cell_angle_gamma 90.00
_cell_formula_units_Z 2
_cell_length_a 17.8217(13)
_cell_length_b 6.8370(5)
_cell_length_c 26.0357(16)
_cell_measurement_reflns_used 19665
_cell_measurement_temperature 100(2)
_cell_measurement_theta_max 25.68
_cell_measurement_theta_min 2.94
_cell_volume 2599.4(3)
_computing_cell_refinement 'Bruker Apex2'
_computing_data_collection 'Bruker Apex2'
_computing_data_reduction 'Bruker Apex2'
_computing_structure_refinement 'SHELXL-97 (Sheldrick, 1997)'
_computing_structure_solution 'SHELXS-97 (Sheldrick, 1990)'
_diffrn_ambient_temperature 100(2)
_diffrn_measured_fraction_theta_full 0.994
_diffrn_measured_fraction_theta_max 0.994
_diffrn_measurement_device_type 'Bruker KappaApexII CCD'
_diffrn_measurement_method 'phi and omega scans'
_diffrn_radiation_monochromator graphite
_diffrn_radiation_source 'fine-focus sealed tube'
_diffrn_radiation_type MoK\a
_diffrn_radiation_wavelength 0.71073
_diffrn_reflns_av_R_equivalents 0.0552
_diffrn_reflns_av_sigmaI/netI 0.0624
_diffrn_reflns_limit_h_max 21
_diffrn_reflns_limit_h_min -19
_diffrn_reflns_limit_k_max 8
_diffrn_reflns_limit_k_min -6
_diffrn_reflns_limit_l_max 31
_diffrn_reflns_limit_l_min -31
_diffrn_reflns_number 19665
_diffrn_reflns_theta_full 25.68
_diffrn_reflns_theta_max 25.68
_diffrn_reflns_theta_min 2.94
_exptl_absorpt_coefficient_mu 0.499
_exptl_absorpt_correction_T_max 0.9803
_exptl_absorpt_correction_T_min 0.9425
_exptl_absorpt_correction_type multi-scan
_exptl_absorpt_process_details 'Bruker Apex2'
_exptl_crystal_colour colourless
_exptl_crystal_density_diffrn 1.261
_exptl_crystal_density_method 'not measured'
_exptl_crystal_description prism
_exptl_crystal_F_000 1018
_exptl_crystal_size_max 0.12
_exptl_crystal_size_mid 0.07
_exptl_crystal_size_min 0.04
_refine_diff_density_max 1.125
_refine_diff_density_min -0.355
_refine_diff_density_rms 0.105
_refine_ls_extinction_method none
_refine_ls_goodness_of_fit_ref 1.033
_refine_ls_hydrogen_treatment constr
_refine_ls_matrix_type full
_refine_ls_number_parameters 310
_refine_ls_number_reflns 4928
_refine_ls_number_restraints 0
_refine_ls_restrained_S_all 1.033
_refine_ls_R_factor_all 0.0985
_refine_ls_R_factor_gt 0.0589
_refine_ls_shift/su_max 0.000
_refine_ls_shift/su_mean 0.000
_refine_ls_structure_factor_coef Fsqd
_refine_ls_weighting_details 'calc w=1/[\s^2^(Fo^2^)+(0.0796P)^2^+5.1579P] where P=(Fo^2^+2Fc^2^)/3'
_refine_ls_weighting_scheme calc
_refine_ls_wR_factor_gt 0.1419
_refine_ls_wR_factor_ref 0.1663
_reflns_number_gt 3348
_reflns_number_total 4928
_reflns_threshold_expression >2sigma(I)
_cod_data_source_file ja105518n_si_002.cif
_cod_data_source_block v121m
_cod_database_code 4103269

loop_
_symmetry_equiv_pos_as_xyz
'x, y, z'
'-x, y, -z+1/2'
'-x, -y, -z'
'x, -y, z-1/2'

loop_
_atom_site_label
_atom_site_type_symbol
_atom_site_fract_x
_atom_site_fract_y
_atom_site_fract_z
_atom_site_U_iso_or_equiv
_atom_site_adp_type
_atom_site_occupancy
_atom_site_symmetry_multiplicity
_atom_site_calc_flag
_atom_site_refinement_flags
_atom_site_disorder_assembly
_atom_site_disorder_group
Pd1 Pd 0.0000 1.5000 0.0000 0.02971(19) Uani 1 2 d S . .
Cl1 Cl -0.12029(9) 1.46926(16) 0.00918(6) 0.0372(3) Uani 1 1 d . . .
N1 N 0.0585(3) 1.2606(5) 0.05451(18) 0.0293(9) Uani 1 1 d . . .
C1 C 0.0948(3) 1.1212(6) 0.0380(2) 0.0298(11) Uani 1 1 d . . .
H1 H 0.0920 1.1379 0.0007 0.014(10) Uiso 1 1 d R . .
C2 C 0.1360(3) 0.9548(6) 0.0737(2) 0.0301(11) Uani 1 1 d . . .
H2 H 0.1622 0.8614 0.0614 0.021(11) Uiso 1 1 d R . .
C3 C 0.1390(3) 0.9233(7) 0.1279(2) 0.0309(11) Uani 1 1 d . . .
C4 C 0.0998(4) 1.0676(7) 0.1435(2) 0.0354(12) Uani 1 1 d . . .
H4 H 0.0997 1.0518 0.1797 0.025(12) Uiso 1 1 d R . .
C5 C 0.0611(4) 1.2333(7) 0.1070(2) 0.0359(12) Uani 1 1 d . . .
H5 H 0.0361 1.3305 0.1191 0.031(13) Uiso 1 1 d R . .
C6 C 0.1800(4) 0.7499(7) 0.1666(2) 0.0368(12) Uani 1 1 d . . .
H6 H 0.1722 0.7313 0.1995 0.050(16) Uiso 1 1 d R . .
C7 C 0.2270(3) 0.6157(7) 0.1599(2) 0.0347(12) Uani 1 1 d . . .
H7 H 0.2346 0.6381 0.1271 0.024(12) Uiso 1 1 d R . .
C8 C 0.2690(3) 0.4362(7) 0.1968(2) 0.0351(12) Uani 1 1 d . . .
C9 C 0.3100(3) 0.3066(7) 0.1801(2) 0.0389(13) Uani 1 1 d . . .
H9 H 0.3140 0.3376 0.1461 0.025(12) Uiso 1 1 d R . .
C10 C 0.3468(3) 0.1258(7) 0.2125(3) 0.0412(13) Uani 1 1 d . . .
C11 C 0.3393(4) 0.0881(8) 0.2615(2) 0.0412(13) Uani 1 1 d . . .
H11 H 0.3637 -0.0313 0.2837 0.055(17) Uiso 1 1 d R . .
C12 C 0.2986(4) 0.2125(8) 0.2797(3) 0.0422(13) Uani 1 1 d . . .
C13 C 0.2637(4) 0.3868(7) 0.2471(2) 0.0404(13) Uani 1 1 d . . .
H13 H 0.2355 0.4757 0.2592 0.025(12) Uiso 1 1 d R . .
C14 C 0.2843(4) 0.1650(8) 0.3299(2) 0.0421(13) Uani 1 1 d . . .
H14 H 0.2624 0.2669 0.3429 0.056(17) Uiso 1 1 d R . .
C15 C 0.3001(4) -0.0055(8) 0.3573(3) 0.0474(13) Uani 1 1 d . . .
H15 H 0.3248 -0.1049 0.3456 0.08(2) Uiso 1 1 d R . .
C16 C 0.2828(4) -0.0580(9) 0.4039(3) 0.0436(13) Uani 1 1 d . . .
C17 C 0.2460(4) 0.0746(9) 0.4253(3) 0.0496(15) Uani 1 1 d . . .
H17 H 0.2324 0.2046 0.4096 0.040(14) Uiso 1 1 d R . .
C18 C 0.2298(4) 0.0188(9) 0.4688(3) 0.0511(15) Uani 1 1 d . . .
H18 H 0.2054 0.1099 0.4832 0.07(2) Uiso 1 1 d R . .
C19 C 0.2496(4) -0.1703(9) 0.4916(3) 0.0488(14) Uani 1 1 d . . .
H19 H 0.2380 -0.2101 0.5214 0.07(2) Uiso 1 1 d R . .
C20 C 0.2856(4) -0.3004(9) 0.4715(3) 0.0520(15) Uani 1 1 d . . .
H20 H 0.3000 -0.4298 0.4876 0.08(2) Uiso 1 1 d R . .
C21 C 0.3012(4) -0.2455(9) 0.4281(3) 0.0509(15) Uani 1 1 d . . .
H21 H 0.3254 -0.3386 0.4142 0.09(2) Uiso 1 1 d R . .
C22 C 0.3862(4) -0.0209(8) 0.1941(3) 0.0459(14) Uani 1 1 d . . .
H22 H 0.4067 -0.1379 0.2181 0.15(4) Uiso 1 1 d R . .
C23 C 0.3967(4) -0.0105(8) 0.1487(3) 0.0426(12) Uani 1 1 d . . .
H23 H 0.3785 0.1068 0.1248 0.055(17) Uiso 1 1 d R . .
C24 C 0.4351(4) -0.1717(9) 0.1305(3) 0.0467(14) Uani 1 1 d . . .
C25 C 0.4508(4) -0.1367(10) 0.0851(3) 0.0511(15) Uani 1 1 d . . .
H25 H 0.4368 -0.0113 0.0660 0.07(2) Uiso 1 1 d R . .
C26 C 0.4858(4) -0.2767(10) 0.0661(3) 0.0554(16) Uani 1 1 d . . .
H26 H 0.4944 -0.2476 0.0342 0.07(2) Uiso 1 1 d R . .
C27 C 0.5089(4) -0.4587(10) 0.0936(4) 0.0629(19) Uani 1 1 d . . .
H27 H 0.5335 -0.5558 0.0811 0.07(2) Uiso 1 1 d R . .
C28 C 0.4946(4) -0.4964(9) 0.1411(3) 0.0599(17) Uani 1 1 d . . .
H28 H 0.5098 -0.6205 0.1611 0.042(15) Uiso 1 1 d R . .
C29 C 0.4583(4) -0.3540(10) 0.1575(3) 0.0537(16) Uani 1 1 d . . .
H29 H 0.4491 -0.3817 0.1892 0.057(18) Uiso 1 1 d R . .
C30 C -0.0374 1.2985 0.2011 0.121 Uiso 0.25 1 d P . 1
H30A H -0.0562 1.1943 0.1714 0.145 Uiso 0.25 1 d P A 1
C31 C -0.0645 1.4895 0.1803 0.045 Uiso 0.25 1 d P . 1
H31A H -0.1019 1.5173 0.1362 0.054 Uiso 0.25 1 d P B 1
C32 C -0.0373 1.6404 0.2233 0.136 Uiso 0.25 1 d P . 1
H32A H -0.0560 1.7723 0.2089 0.163 Uiso 0.25 1 d P C 1
C30A C 0.0169 1.6003 0.2872 0.039 Uiso 0.25 1 d P . 1
H30B H 0.0356 1.7045 0.3169 0.047 Uiso 0.25 1 d P D 1
C31A C 0.0439 1.4093 0.3080 0.047 Uiso 0.25 1 d P . 1
H31B H 0.0813 1.3816 0.3522 0.056 Uiso 0.25 1 d P E 1
C32A C 0.0168 1.2584 0.2650 0.138 Uiso 0.25 1 d P . 1
H32B H 0.0354 1.1265 0.2794 0.165 Uiso 0.25 1 d P F 1

loop_
_atom_site_aniso_label
_atom_site_aniso_U_11
_atom_site_aniso_U_22
_atom_site_aniso_U_33
_atom_site_aniso_U_23
_atom_site_aniso_U_13
_atom_site_aniso_U_12
Pd1 0.0307(3) 0.0200(3) 0.0322(3) 0.0064(2) 0.0144(2) 0.0021(2)
Cl1 0.0390(7) 0.0307(6) 0.0443(7) 0.0088(5) 0.0253(6) 0.0039(5)
N1 0.026(2) 0.0239(19) 0.029(2) 0.0036(17) 0.0098(19) 0.0007(16)
C1 0.030(3) 0.026(2) 0.029(3) 0.004(2) 0.014(2) -0.002(2)
C2 0.027(3) 0.023(2) 0.035(3) 0.003(2) 0.015(2) 0.0003(18)
C3 0.024(2) 0.032(2) 0.028(3) 0.008(2) 0.010(2) -0.003(2)
C4 0.038(3) 0.034(2) 0.036(3) 0.012(2) 0.022(3) 0.003(2)
C5 0.044(3) 0.029(3) 0.039(3) 0.004(2) 0.026(3) 0.000(2)
C6 0.040(3) 0.031(3) 0.036(3) 0.011(2) 0.019(3) 0.002(2)
C7 0.035(3) 0.034(3) 0.029(3) 0.010(2) 0.014(2) 0.000(2)
C8 0.033(3) 0.028(2) 0.028(3) 0.007(2) 0.008(2) 0.000(2)
C9 0.033(3) 0.034(3) 0.033(3) 0.001(2) 0.009(3) -0.004(2)
C10 0.023(3) 0.030(3) 0.043(3) -0.005(2) 0.003(2) 0.000(2)
C11 0.037(3) 0.034(3) 0.032(3) 0.012(2) 0.007(3) -0.001(2)
C12 0.037(3) 0.035(3) 0.039(3) 0.008(2) 0.013(3) -0.001(2)
C13 0.037(3) 0.032(3) 0.039(3) 0.011(2) 0.014(3) 0.002(2)
C14 0.043(3) 0.033(3) 0.037(3) 0.007(2) 0.015(3) 0.005(2)
C15 0.054(3) 0.043(3) 0.048(3) 0.004(3) 0.030(3) 0.008(3)
C16 0.039(3) 0.055(3) 0.039(3) -0.002(3) 0.024(3) -0.003(3)
C17 0.055(4) 0.045(3) 0.051(4) 0.002(3) 0.031(3) 0.001(3)
C18 0.061(4) 0.056(4) 0.052(4) -0.002(3) 0.041(3) -0.003(3)
C19 0.046(4) 0.051(3) 0.053(4) -0.002(3) 0.031(3) -0.005(3)
C20 0.045(4) 0.051(4) 0.057(4) 0.005(3) 0.028(3) -0.004(3)
C21 0.045(4) 0.044(3) 0.056(4) 0.006(3) 0.025(3) 0.003(3)
C22 0.032(3) 0.043(3) 0.045(3) 0.006(3) 0.012(3) -0.002(2)
C23 0.032(3) 0.045(3) 0.038(3) 0.008(3) 0.013(2) -0.001(3)
C24 0.031(3) 0.050(3) 0.040(3) -0.007(3) 0.010(3) -0.009(3)
C25 0.042(3) 0.060(4) 0.047(4) -0.008(3) 0.023(3) -0.007(3)
C26 0.046(4) 0.071(4) 0.047(4) -0.008(3) 0.026(3) 0.002(3)
C27 0.038(3) 0.065(5) 0.074(5) -0.021(4) 0.025(4) -0.001(3)
C28 0.043(3) 0.047(3) 0.061(4) 0.007(3) 0.014(3) -0.006(3)
C29 0.036(3) 0.070(4) 0.050(4) -0.016(3) 0.021(3) -0.011(3)

loop_
_atom_type_symbol
_atom_type_description
_atom_type_scat_dispersion_real
_atom_type_scat_dispersion_imag
_atom_type_scat_source
C C 0.0033 0.0016 'International Tables Vol C Tables 4.2.6.8 and 6.1.1.4'
H H 0.0000 0.0000 'International Tables Vol C Tables 4.2.6.8 and 6.1.1.4'
Cl Cl 0.1484 0.1585 'International Tables Vol C Tables 4.2.6.8 and 6.1.1.4'
N N 0.0061 0.0033 'International Tables Vol C Tables 4.2.6.8 and 6.1.1.4'
Pd Pd -0.9988 1.0072 'International Tables Vol C Tables 4.2.6.8 and 6.1.1.4'

loop_
_geom_angle_atom_site_label_1
_geom_angle_atom_site_label_2
_geom_angle_atom_site_label_3
_geom_angle
_geom_angle_site_symmetry_1
_geom_angle_site_symmetry_3
N1 Pd1 N1 180.0(3) . 3_585
N1 Pd1 Cl1 89.37(11) . .
N1 Pd1 Cl1 90.63(11) 3_585 .
N1 Pd1 Cl1 90.63(11) . 3_585
N1 Pd1 Cl1 89.37(11) 3_585 3_585
Cl1 Pd1 Cl1 180.0 . 3_585
C5 N1 C1 118.5(4) . .
C5 N1 Pd1 121.8(3) . .
C1 N1 Pd1 119.7(3) . .
N1 C1 C2 122.1(4) . .
N1 C1 H1 119.1 . .
C2 C1 H1 118.9 . .
C1 C2 C3 120.3(5) . .
C1 C2 H2 120.0 . .
C3 C2 H2 119.8 . .
C4 C3 C2 116.6(4) . .
C4 C3 C6 120.8(4) . .
C2 C3 C6 122.6(5) . .
C5 C4 C3 121.0(5) . .
C5 C4 H4 119.5 . .
C3 C4 H4 119.5 . .
N1 C5 C4 121.5(5) . .
N1 C5 H5 119.2 . .
C4 C5 H5 119.2 . .
C7 C6 C3 125.4(5) . .
C7 C6 H6 117.3 . .
C3 C6 H6 117.3 . .
C6 C7 C8 128.1(5) . .
C6 C7 H7 115.8 . .
C8 C7 H7 116.1 . .
C9 C8 C13 118.3(5) . .
C9 C8 C7 119.8(5) . .
C13 C8 C7 121.8(5) . .
C8 C9 C10 121.4(5) . .
C8 C9 H9 119.3 . .
C10 C9 H9 119.4 . .
C11 C10 C9 116.9(5) . .
C11 C10 C22 119.8(5) . .
C9 C10 C22 123.1(5) . .
C12 C11 C10 123.9(5) . .
C12 C11 H11 118.2 . .
C10 C11 H11 118.0 . .
C11 C12 C13 117.5(5) . .
C11 C12 C14 123.8(5) . .
C13 C12 C14 118.6(5) . .
C12 C13 C8 122.1(5) . .
C12 C13 H13 118.8 . .
C8 C13 H13 119.1 . .
C15 C14 C12 125.1(5) . .
C15 C14 H14 117.6 . .
C12 C14 H14 117.3 . .
C14 C15 C16 126.1(6) . .
C14 C15 H15 117.2 . .
C16 C15 H15 116.7 . .
C21 C16 C17 117.2(5) . .
C21 C16 C15 120.1(5) . .
C17 C16 C15 122.7(5) . .
C18 C17 C16 120.9(6) . .
C18 C17 H17 119.5 . .
C16 C17 H17 119.5 . .
C17 C18 C19 119.5(6) . .
C17 C18 H18 120.1 . .
C19 C18 H18 120.4 . .
C20 C19 C18 120.3(6) . .
C20 C19 H19 119.9 . .
C18 C19 H19 119.8 . .
C21 C20 C19 120.3(6) . .
C21 C20 H20 119.6 . .
C19 C20 H20 120.1 . .
C20 C21 C16 121.8(6) . .
C20 C21 H21 119.0 . .
C16 C21 H21 119.1 . .
C23 C22 C10 127.7(6) . .
C23 C22 H22 116.2 . .
C10 C22 H22 116.1 . .
C22 C23 C24 124.9(5) . .
C22 C23 H23 117.7 . .
C24 C23 H23 117.4 . .
C29 C24 C25 116.5(6) . .
C29 C24 C23 124.1(5) . .
C25 C24 C23 119.5(5) . .
C26 C25 C24 122.7(6) . .
C26 C25 H25 118.4 . .
C24 C25 H25 118.8 . .
C27 C26 C25 120.3(6) . .
C27 C26 H26 119.6 . .
C25 C26 H26 120.1 . .
C26 C27 C28 117.8(6) . .
C26 C27 H27 120.9 . .
C28 C27 H27 121.3 . .
C29 C28 C27 119.7(6) . .
C29 C28 H28 120.3 . .
C27 C28 H28 120.0 . .
C28 C29 C24 123.0(6) . .
C28 C29 H29 118.6 . .
C24 C29 H29 118.4 . .
C31A C30 C32A 124.9 2 2
C32A C30 C31 126.9 2 .
C31A C30 C32A 115.8 2 .
C31 C30 C32A 120.0 . .
C31A C30 H30A 123.4 2 .
C32A C30 H30A 111.6 2 .
C31 C30 H30A 120.0 . .
C32A C30 H30A 120.0 . .
C31A C31 C30A 104.5 2 2
C30A C31 C30 114.1 2 .
C31A C31 C32 114.7 2 .
C30 C31 C32 120.0 . .
C31A C31 H31A 124.1 2 .
C30A C31 H31A 119.3 2 .
C30 C31 H31A 120.0 . .
C32 C31 H31A 120.0 . .
C30A C32 C32 88.3 2 2
C30A C32 C30A 104.8 2 .
C30A C32 C31 49.3 2 .
C32 C32 C31 123.3 2 .
C30A C32 C31 120.0 . .
C30A C32 C31A 46.1 2 2
C32 C32 C31A 105.1 2 2
C30A C32 C31A 101.2 . 2
C30A C32 H32A 113.4 2 .
C32 C32 H32A 110.0 2 .
C30A C32 H32A 120.0 . .
C31 C32 H32A 120.0 . .
C31A C32 H32A 138.6 2 .
C32 C30A C31 104.7 2 2
C32 C30A C32 64.7 2 .
C31 C30A C32 139.9 2 .
C32 C30A C31A 114.9 2 .
C32 C30A C31A 120.0 . .
C32 C30A C30A 53.7 2 2
C31 C30A C30A 120.3 2 2
C31A C30A C30A 105.5 . 2
C32 C30A H30B 90.4 2 .
C31 C30A H30B 97.7 2 .
C32 C30A H30B 120.0 . .
C31A C30A H30B 120.0 . .
C30A C30A H30B 131.6 2 .
C31 C31A C30 158.4 2 2
C31 C31A C32A 150.4 2 .
C31 C31A C30A 49.3 2 .
C30 C31A C30A 146.4 2 .
C32A C31A C30A 120.0 . .
C31 C31A C32 46.1 2 2
C30 C31A C32 140.6 2 2
C32A C31A C32 113.2 . 2
C31 C31A H31B 77.4 2 .
C30 C31A H31B 93.1 2 .
C32A C31A H31B 120.0 . .
C30A C31A H31B 120.0 . .
C32 C31A H31B 123.4 2 .
C32A C32A C30 148.9 2 2
C32A C32A C31A 128.1 2 .
C30 C32A C31A 27.5 2 .
C30 C32A C30 146.3 2 .
C31A C32A C30 120.0 . .
C32A C32A H32B 109.8 2 .
C30 C32A H32B 93.2 2 .
C31A C32A H32B 120.0 . .
C30 C32A H32B 120.0 . .

loop_
_geom_bond_atom_site_label_1
_geom_bond_atom_site_label_2
_geom_bond_distance
_geom_bond_site_symmetry_2
Pd1 N1 2.021(4) .
Pd1 N1 2.021(4) 3_585
Pd1 Cl1 2.2988(12) .
Pd1 Cl1 2.2988(12) 3_585
N1 C5 1.352(6) .
N1 C1 1.354(6) .
C1 C2 1.384(6) .
C1 H1 0.9499 .
C2 C3 1.398(7) .
C2 H2 0.9502 .
C3 C4 1.397(7) .
C3 C6 1.453(6) .
C4 C5 1.382(7) .
C4 H4 0.9500 .
C5 H5 0.9499 .
C6 C7 1.321(7) .
C6 H6 0.9499 .
C7 C8 1.471(7) .
C7 H7 0.9499 .
C8 C9 1.369(7) .
C8 C13 1.407(7) .
C9 C10 1.427(7) .
C9 H9 0.9501 .
C10 C11 1.380(8) .
C10 C22 1.454(8) .
C11 C12 1.368(8) .
C11 H11 0.9499 .
C12 C13 1.387(7) .
C12 C14 1.502(8) .
C13 H13 0.9500 .
C14 C15 1.310(7) .
C14 H14 0.9500 .
C15 C16 1.457(8) .
C15 H15 0.9499 .
C16 C21 1.383(8) .
C16 C17 1.409(8) .
C17 C18 1.373(8) .
C17 H17 0.9500 .
C18 C19 1.381(8) .
C18 H18 0.9500 .
C19 C20 1.366(8) .
C19 H19 0.9501 .
C20 C21 1.359(8) .
C20 H20 0.9499 .
C21 H21 0.9500 .
C22 C23 1.301(8) .
C22 H22 0.9500 .
C23 C24 1.509(8) .
C23 H23 0.9500 .
C24 C29 1.373(9) .
C24 C25 1.383(8) .
C25 C26 1.378(8) .
C25 H25 0.9499 .
C26 C27 1.375(9) .
C26 H26 0.9498 .
C27 C28 1.423(10) .
C27 H27 0.9500 .
C28 C29 1.365(9) .
C28 H28 0.9500 .
C29 H29 0.9499 .
C30 C31A 0.7821 2
C30 C32A 0.7852 2
C30 C31 1.3900 .
C30 C32A 1.3902 .
C30 H30A 0.9600 .
C31 C31A 0.6326 2
C31 C30A 1.0891 2
C31 C32 1.3900 .
C31 H31A 0.9599 .
C32 C30A 0.6310 2
C32 C32 1.2572 2
C32 C30A 1.3900 .
C32 C31A 1.7515 2
C32 H32A 0.9600 .
C30A C32 0.6310 2
C30A C31 1.0891 2
C30A C31A 1.3900 .
C30A C30A 1.6670 2
C30A H30B 0.9599 .
C31A C31 0.6326 2
C31A C30 0.7821 2
C31A C32A 1.3899 .
C31A C32 1.7515 2
C31A H31B 0.9601 .
C32A C32A 0.6573 2
C32A C30 0.7852 2
C32A H32B 0.9600 .

loop_
_geom_torsion_atom_site_label_1
_geom_torsion_atom_site_label_2
_geom_torsion_atom_site_label_3
_geom_torsion_atom_site_label_4
_geom_torsion
_geom_torsion_site_symmetry_1
_geom_torsion_site_symmetry_4
N1 Pd1 N1 C5 -81(21) 3_585 .
Cl1 Pd1 N1 C5 -43.4(4) . .
Cl1 Pd1 N1 C5 136.6(4) 3_585 .
N1 Pd1 N1 C1 98(21) 3_585 .
Cl1 Pd1 N1 C1 135.4(3) . .
Cl1 Pd1 N1 C1 -44.6(3) 3_585 .
C5 N1 C1 C2 -1.4(7) . .
Pd1 N1 C1 C2 179.8(3) . .
N1 C1 C2 C3 1.7(7) . .
C1 C2 C3 C4 -0.7(7) . .
C1 C2 C3 C6 179.0(4) . .
C2 C3 C4 C5 -0.6(7) . .
C6 C3 C4 C5 179.7(5) . .
C1 N1 C5 C4 0.0(7) . .
Pd1 N1 C5 C4 178.9(4) . .
C3 C4 C5 N1 1.0(8) . .
C4 C3 C6 C7 -172.5(5) . .
C2 C3 C6 C7 7.9(8) . .
C3 C6 C7 C8 -179.1(5) . .
C6 C7 C8 C9 175.4(5) . .
C6 C7 C8 C13 -0.7(8) . .
C13 C8 C9 C10 -0.1(7) . .
C7 C8 C9 C10 -176.3(4) . .
C8 C9 C10 C11 -0.1(7) . .
C8 C9 C10 C22 176.3(5) . .
C9 C10 C11 C12 0.5(8) . .
C22 C10 C11 C12 -176.1(5) . .
C10 C11 C12 C13 -0.5(8) . .
C10 C11 C12 C14 175.4(5) . .
C11 C12 C13 C8 0.2(8) . .
C14 C12 C13 C8 -175.9(5) . .
C9 C8 C13 C12 0.1(8) . .
C7 C8 C13 C12 176.2(5) . .
C11 C12 C14 C15 -7.4(9) . .
C13 C12 C14 C15 168.4(6) . .
C12 C14 C15 C16 -177.0(5) . .
C14 C15 C16 C21 178.8(6) . .
C14 C15 C16 C17 -0.1(10) . .
C21 C16 C17 C18 0.4(9) . .
C15 C16 C17 C18 179.3(6) . .
C16 C17 C18 C19 -0.3(9) . .
C17 C18 C19 C20 0.6(9) . .
C18 C19 C20 C21 -0.9(9) . .
C19 C20 C21 C16 1.1(9) . .
C17 C16 C21 C20 -0.8(9) . .
C15 C16 C21 C20 -179.7(6) . .
C11 C10 C22 C23 178.7(5) . .
C9 C10 C22 C23 2.3(9) . .
C10 C22 C23 C24 -177.6(5) . .
C22 C23 C24 C29 4.2(9) . .
C22 C23 C24 C25 -174.1(5) . .
C29 C24 C25 C26 1.5(8) . .
C23 C24 C25 C26 179.9(5) . .
C24 C25 C26 C27 -1.7(9) . .
C25 C26 C27 C28 0.6(9) . .
C26 C27 C28 C29 0.5(9) . .
C27 C28 C29 C24 -0.6(9) . .
C25 C24 C29 C28 -0.4(8) . .
C23 C24 C29 C28 -178.7(5) . .
C32A C30 C31 C31A 81.5 2 2
C32A C30 C31 C31A 66.7 . 2
C31A C30 C31 C30A -38.1 2 2
C32A C30 C31 C30A 43.4 2 2
C32A C30 C31 C30A 28.6 . 2
C31A C30 C31 C32 -66.7 2 .
C32A C30 C31 C32 14.8 2 .
C32A C30 C31 C32 0.0 . .
C31A C31 C32 C30A 71.8 2 2
C30 C31 C32 C30A 83.9 . 2
C31A C31 C32 C32 19.5 2 2
C30A C31 C32 C32 -52.3 2 2
C30 C31 C32 C32 31.6 . 2
C31A C31 C32 C30A -12.1 2 .
C30A C31 C32 C30A -83.8 2 .
C30 C31 C32 C30A 0.0 . .
C30A C31 C32 C31A -71.8 2 2
C30 C31 C32 C31A 12.1 . 2
C30A C32 C30A C32 54.1 2 2
C31 C32 C30A C32 105.3 . 2
C31A C32 C30A C32 101.3 2 2
C30A C32 C30A C31 -28.7 2 2
C32 C32 C30A C31 -82.7 2 2
C31 C32 C30A C31 22.6 . 2
C31A C32 C30A C31 18.6 2 2
C30A C32 C30A C31A -51.2 2 .
C32 C32 C30A C31A -105.3 2 .
C31 C32 C30A C31A 0.0 . .
C31A C32 C30A C31A -4.0 2 .
C32 C32 C30A C30A -54.1 2 2
C31 C32 C30A C30A 51.2 . 2
C31A C32 C30A C30A 47.2 2 2
C32 C30A C31A C31 71.9 2 2
C32 C30A C31A C31 145.8 . 2
C30A C30A C31A C31 128.6 2 2
C32 C30A C31A C30 -85.4 2 2
C31 C30A C31A C30 -157.2 2 2
C32 C30A C31A C30 -11.4 . 2
C30A C30A C31A C30 -28.6 2 2
C32 C30A C31A C32A -74.0 2 .
C31 C30A C31A C32A -145.8 2 .
C32 C30A C31A C32A 0.0 . .
C30A C30A C31A C32A -17.2 2 .
C31 C30A C31A C32 -71.9 2 2
C32 C30A C31A C32 74.0 . 2
C30A C30A C31A C32 56.7 2 2
C31 C31A C32A C32A -77.6 2 2
C30 C31A C32A C32A 148.3 2 2
C30A C31A C32A C32A -18.0 . 2
C32 C31A C32A C32A -38.0 2 2
C31 C31A C32A C30 134.1 2 2
C30A C31A C32A C30 -166.4 . 2
C32 C31A C32A C30 173.7 2 2
C31 C31A C32A C30 -59.5 2 .
C30 C31A C32A C30 166.4 2 .
C30A C31A C32A C30 0.0 . .
C32 C31A C32A C30 -20.0 2 .
C31A C30 C32A C32A 133.2 2 2
C31 C30 C32A C32A 123.4 . 2
C31A C30 C32A C30 21.1 2 2
C32A C30 C32A C30 -112.1 2 2
C31 C30 C32A C30 11.3 . 2
C31A C30 C32A C31A 9.8 2 .
C32A C30 C32A C31A -123.4 2 .
C31 C30 C32A C31A 0.0 . .
